data_4064026
loop_
_publ_author_name
'Bruce, Michael I.'
'Morris, Jonathan C.'
'Nicholson, Brian K.'
'Skelton, Brian W.'
'White, Allan H.'
'Zaitseva, Natasha N.'

_publ_section_title
;
 A Percyanovinylidene&#x2212;Ruthenium Complex,
 Ru{&#x2550;C&#x2550;C5(CN)3[&#x2550;C(CN)2]2}(dppe)Cp*
;
_journal_issue 3
_journal_name_full Organometallics
_journal_page_first 653
_journal_paper_doi 10.1021/om1010885
_journal_volume 30
_journal_year 2011
_chemical_formula_moiety 'C51 H39 N7 P2 Ru, C2 H3 N'
_chemical_formula_sum 'C53 H42 N8 P2 Ru'
_chemical_formula_weight 953.96
_chemical_name_systematic
;
 ?
;
_space_group_IT_number 19
_symmetry_cell_setting orthorhombic
_symmetry_space_group_name_Hall 'P 2ac 2ab'
_symmetry_space_group_name_H-M 'P 21 21 21'
_atom_sites_solution_hydrogens geom
_atom_sites_solution_primary direct
_atom_sites_solution_secondary difmap
_audit_creation_date 2010-09-17T21:14:13-00:00
_audit_creation_method 'WinGX routine CIF_UPDATE'
_cell_angle_alpha 90
_cell_angle_beta 90
_cell_angle_gamma 90
_cell_formula_units_Z 4
_cell_length_a 9.485(2)
_cell_length_b 20.908(5)
_cell_length_c 23.495(6)
_cell_measurement_reflns_used 4909
_cell_measurement_temperature 150(2)
_cell_measurement_theta_max 28.21
_cell_measurement_theta_min 2.16
_cell_volume 4659.3(19)
_computing_cell_refinement 'Siemens SAINT (Siemens, 1995)'
_computing_data_collection 'Siemens SMART (Siemens, 1995)'
_computing_data_reduction 'xtal ADDREF SORTRF'
_computing_molecular_graphics ORTEPII
_computing_publication_material WinGX
_computing_structure_refinement 'SHELXL-97 (Sheldrick, 2008)'
_computing_structure_solution sir92
_diffrn_ambient_temperature 150(2)
_diffrn_measured_fraction_theta_full 0.995
_diffrn_measured_fraction_theta_max 0.951
_diffrn_measurement_device_type
;
        Bruker SMART CCD diffractometer
;
_diffrn_measurement_method '\w scans'
_diffrn_radiation_monochromator graphite
_diffrn_radiation_type MoK\a
_diffrn_radiation_wavelength 0.71073
_diffrn_reflns_av_R_equivalents 0.076
_diffrn_reflns_av_unetI/netI 0.0623
_diffrn_reflns_limit_h_max 12
_diffrn_reflns_limit_h_min -12
_diffrn_reflns_limit_k_max 27
_diffrn_reflns_limit_k_min -27
_diffrn_reflns_limit_l_max 31
_diffrn_reflns_limit_l_min -31
_diffrn_reflns_number 30225
_diffrn_reflns_theta_full 28
_diffrn_reflns_theta_max 29.02
_diffrn_reflns_theta_min 1.3
_diffrn_standards_decay_% 0
_diffrn_standards_number 0
_exptl_absorpt_coefficient_mu 0.451
_exptl_absorpt_correction_T_max 1
_exptl_absorpt_correction_T_min .83
_exptl_absorpt_correction_type multi-scan
_exptl_absorpt_process_details
;
        SADABS; Sheldrick, 1996
;
_exptl_crystal_colour dark_red
_exptl_crystal_density_diffrn 1.36
_exptl_crystal_density_method 'not measured'
_exptl_crystal_description prism
_exptl_crystal_F_000 1960
_exptl_crystal_size_max 0.28
_exptl_crystal_size_mid 0.20
_exptl_crystal_size_min 0.20
_refine_diff_density_max 1.08
_refine_diff_density_min -0.47
_refine_diff_density_rms 0.093
_refine_ls_abs_structure_details 'Flack H D (1983), Acta Cryst. A39, 876-881'
_refine_ls_abs_structure_Flack 0.23(2)
_refine_ls_extinction_method none
_refine_ls_goodness_of_fit_ref 1.04
_refine_ls_hydrogen_treatment constr
_refine_ls_matrix_type full
_refine_ls_number_parameters 583
_refine_ls_number_reflns 11517
_refine_ls_number_restraints 0
_refine_ls_restrained_S_all 1.04
_refine_ls_R_factor_all 0.0701
_refine_ls_R_factor_gt 0.0445
_refine_ls_shift/su_max 0.001
_refine_ls_shift/su_mean 0
_refine_ls_structure_factor_coef Fsqd
_refine_ls_weighting_details 'calc w=1/[\s^2^(Fo^2^)+(0.0550P)^2^+0.7927P] where P=(Fo^2^+2Fc^2^)/3'
_refine_ls_weighting_scheme calc
_refine_ls_wR_factor_gt 0.0938
_refine_ls_wR_factor_ref 0.1048
_reflns_number_gt 9033
_reflns_number_total 11517
_reflns_threshold_expression I>2\s(I)
_cod_data_source_file om1010885_si_003.cif
_cod_data_source_block br1246
_cod_original_sg_symbol_H-M P_21_21_21
_cod_database_code 4064026

loop_
_symmetry_equiv_pos_as_xyz
'x, y, z'
'-x+1/2, -y, z+1/2'
'x+1/2, -y+1/2, -z'
'-x, y+1/2, -z+1/2'

loop_
_atom_site_label
_atom_site_type_symbol
_atom_site_fract_x
_atom_site_fract_y
_atom_site_fract_z
_atom_site_U_iso_or_equiv
_atom_site_adp_type
_atom_site_occupancy
_atom_site_symmetry_multiplicity
_atom_site_calc_flag
_atom_site_refinement_flags
Ru1 Ru 0.45045(3) 0.490734(12) 0.390492(11) 0.02012(7) Uani 1 1 d .
P1 P 0.56794(9) 0.57988(4) 0.35438(4) 0.02221(19) Uani 1 1 d .
C111 C 0.5120(4) 0.61653(18) 0.28788(16) 0.0270(8) Uani 1 1 d .
C112 C 0.6055(4) 0.6513(2) 0.25540(19) 0.0397(10) Uani 1 1 d .
H112 H 0.7009 0.6554 0.2672 0.048 Uiso 1 1 calc R
C113 C 0.5609(5) 0.6804(2) 0.2058(2) 0.0522(12) Uani 1 1 d .
H113 H 0.6272 0.703 0.1832 0.063 Uiso 1 1 calc R
C114 C 0.4247(5) 0.6773(2) 0.18878(19) 0.0477(12) Uani 1 1 d .
H114 H 0.3957 0.6973 0.1544 0.057 Uiso 1 1 calc R
C115 C 0.3293(5) 0.6450(3) 0.2217(2) 0.0572(14) Uani 1 1 d .
H115 H 0.2326 0.6437 0.2112 0.069 Uiso 1 1 calc R
C116 C 0.3755(5) 0.6145(2) 0.27045(19) 0.0438(11) Uani 1 1 d .
H116 H 0.3093 0.5912 0.2926 0.053 Uiso 1 1 calc R
C121 C 0.5891(4) 0.65029(16) 0.39837(16) 0.0282(8) Uani 1 1 d .
C122 C 0.4748(4) 0.69259(18) 0.40245(17) 0.0360(10) Uani 1 1 d .
H122 H 0.3882 0.6826 0.3842 0.043 Uiso 1 1 calc R
C123 C 0.4884(5) 0.7496(2) 0.43346(18) 0.0431(11) Uani 1 1 d .
H123 H 0.4108 0.7781 0.4364 0.052 Uiso 1 1 calc R
C124 C 0.6139(6) 0.7641(2) 0.45947(19) 0.0472(12) Uani 1 1 d .
H124 H 0.623 0.8026 0.4806 0.057 Uiso 1 1 calc R
C125 C 0.7267(5) 0.7228(2) 0.45498(19) 0.0469(12) Uani 1 1 d .
H125 H 0.8135 0.7335 0.4728 0.056 Uiso 1 1 calc R
C126 C 0.7157(5) 0.6657(2) 0.42487(17) 0.0359(10) Uani 1 1 d .
H126 H 0.794 0.6375 0.4225 0.043 Uiso 1 1 calc R
C10 C 0.7480(3) 0.55197(17) 0.34042(16) 0.0248(8) Uani 1 1 d .
H10A H 0.8032 0.5863 0.3218 0.03 Uiso 1 1 calc R
H10B H 0.795 0.5407 0.3767 0.03 Uiso 1 1 calc R
C20 C 0.7411(3) 0.49435(19) 0.30235(15) 0.0274(8) Uani 1 1 d .
H20A H 0.8322 0.4713 0.3038 0.033 Uiso 1 1 calc R
H20B H 0.7254 0.5083 0.2626 0.033 Uiso 1 1 calc R
P2 P 0.59743(9) 0.43955(4) 0.32402(4) 0.0228(2) Uani 1 1 d .
C211 C 0.5210(4) 0.41538(18) 0.25633(16) 0.0288(8) Uani 1 1 d .
C212 C 0.4781(4) 0.4621(2) 0.21761(17) 0.0402(10) Uani 1 1 d .
H212 H 0.4918 0.506 0.2265 0.048 Uiso 1 1 calc R
C213 C 0.4160(5) 0.4454(2) 0.16670(19) 0.0509(12) Uani 1 1 d .
H213 H 0.3874 0.4777 0.1407 0.061 Uiso 1 1 calc R
C214 C 0.3952(5) 0.3818(2) 0.15334(19) 0.0535(13) Uani 1 1 d .
H214 H 0.3512 0.3704 0.1185 0.064 Uiso 1 1 calc R
C215 C 0.4386(6) 0.3348(2) 0.19092(18) 0.0480(11) Uani 1 1 d .
H215 H 0.4264 0.2909 0.1814 0.058 Uiso 1 1 calc R
C216 C 0.4998(4) 0.3514(2) 0.24238(18) 0.0365(10) Uani 1 1 d .
H216 H 0.5275 0.3189 0.2683 0.044 Uiso 1 1 calc R
C221 C 0.6857(4) 0.36741(17) 0.34959(17) 0.0272(8) Uani 1 1 d .
C222 C 0.6480(4) 0.34035(17) 0.40132(16) 0.0283(8) Uani 1 1 d .
H222 H 0.5711 0.3577 0.4221 0.034 Uiso 1 1 calc R
C223 C 0.7213(4) 0.28823(18) 0.42324(18) 0.0328(9) Uani 1 1 d .
H223 H 0.6953 0.2704 0.4589 0.039 Uiso 1 1 calc R
C224 C 0.8320(4) 0.26270(18) 0.3927(2) 0.0402(10) Uani 1 1 d .
H224 H 0.8836 0.2275 0.4075 0.048 Uiso 1 1 calc R
C225 C 0.8678(4) 0.28850(19) 0.34032(19) 0.0397(10) Uani 1 1 d .
H225 H 0.9433 0.2706 0.3191 0.048 Uiso 1 1 calc R
C226 C 0.7942(4) 0.34028(19) 0.31869(18) 0.0325(9) Uani 1 1 d .
H226 H 0.8184 0.3572 0.2825 0.039 Uiso 1 1 calc R
C1 C 0.5774(3) 0.49620(15) 0.44865(14) 0.0214(7) Uani 1 1 d .
C2 C 0.6478(3) 0.49851(16) 0.49756(14) 0.0224(7) Uani 1 1 d .
C3 C 0.6483(4) 0.55146(17) 0.54342(15) 0.0252(8) Uani 1 1 d .
C31 C 0.5367(4) 0.59988(17) 0.53944(16) 0.0305(8) Uani 1 1 d .
N31 N 0.4495(4) 0.63780(15) 0.54050(15) 0.0421(8) Uani 1 1 d .
C32 C 0.7904(4) 0.58294(18) 0.54029(17) 0.0318(9) Uani 1 1 d .
N32 N 0.9031(4) 0.60078(16) 0.53653(16) 0.0414(9) Uani 1 1 d .
C4 C 0.6361(3) 0.51059(18) 0.59767(14) 0.0276(7) Uani 1 1 d .
C41 C 0.6052(4) 0.5402(2) 0.65019(17) 0.0357(9) Uani 1 1 d .
N41 N 0.5803(5) 0.56805(18) 0.69145(15) 0.0505(10) Uani 1 1 d .
C5 C 0.6650(4) 0.44681(18) 0.58663(15) 0.0254(8) Uani 1 1 d .
C6 C 0.7171(4) 0.44496(16) 0.52680(15) 0.0230(7) Uani 1 1 d .
C7 C 0.6493(4) 0.39263(18) 0.62045(15) 0.0295(8) Uani 1 1 d .
C71 C 0.5953(4) 0.3959(2) 0.67699(18) 0.0331(9) Uani 1 1 d .
N71 N 0.5524(4) 0.39619(18) 0.72296(15) 0.0443(8) Uani 1 1 d .
C72 C 0.6575(4) 0.3297(2) 0.59667(18) 0.0371(10) Uani 1 1 d .
N72 N 0.6609(5) 0.27957(19) 0.57746(18) 0.0539(11) Uani 1 1 d .
C8 C 0.8260(4) 0.41131(17) 0.50524(16) 0.0271(8) Uani 1 1 d .
C81 C 0.9082(4) 0.3637(2) 0.53462(17) 0.0370(10) Uani 1 1 d .
N81 N 0.9830(4) 0.3283(2) 0.55546(17) 0.0593(12) Uani 1 1 d .
C82 C 0.8854(3) 0.42897(17) 0.45075(16) 0.0253(8) Uani 1 1 d .
N82 N 0.9382(3) 0.44405(15) 0.40897(13) 0.0329(7) Uani 1 1 d .
C101 C 0.2611(4) 0.4909(2) 0.45073(16) 0.0369(9) Uani 1 1 d .
C102 C 0.2185(4) 0.52140(18) 0.3989(2) 0.0387(10) Uani 1 1 d .
C103 C 0.2250(4) 0.47505(19) 0.35448(16) 0.0311(9) Uani 1 1 d .
C104 C 0.2730(3) 0.41647(18) 0.37902(16) 0.0288(8) Uani 1 1 d .
C105 C 0.2947(4) 0.4263(2) 0.43797(17) 0.0323(9) Uani 1 1 d .
C106 C 0.2450(5) 0.5162(3) 0.5093(2) 0.0733(19) Uani 1 1 d .
H10C H 0.1545 0.5022 0.5251 0.11 Uiso 1 1 calc R
H10D H 0.2481 0.5631 0.5084 0.11 Uiso 1 1 calc R
H10E H 0.3219 0.5001 0.5332 0.11 Uiso 1 1 calc R
C107 C 0.1493(5) 0.5853(2) 0.3964(3) 0.0695(17) Uani 1 1 d .
H10F H 0.1545 0.602 0.3575 0.104 Uiso 1 1 calc R
H10G H 0.1975 0.6148 0.4224 0.104 Uiso 1 1 calc R
H10H H 0.0502 0.5812 0.4078 0.104 Uiso 1 1 calc R
C108 C 0.1602(4) 0.4799(3) 0.29641(18) 0.0580(15) Uani 1 1 d .
H10I H 0.1243 0.5234 0.2905 0.087 Uiso 1 1 calc R
H10J H 0.0824 0.4493 0.2932 0.087 Uiso 1 1 calc R
H10K H 0.2316 0.4703 0.2675 0.087 Uiso 1 1 calc R
C109 C 0.2707(5) 0.3531(2) 0.3504(2) 0.0540(14) Uani 1 1 d .
H10L H 0.3545 0.3286 0.3614 0.081 Uiso 1 1 calc R
H10M H 0.2702 0.3592 0.309 0.081 Uiso 1 1 calc R
H10N H 0.1857 0.3297 0.3618 0.081 Uiso 1 1 calc R
C100 C 0.3251(5) 0.3752(3) 0.4814(2) 0.0623(16) Uani 1 1 d .
H10O H 0.2402 0.367 0.504 0.094 Uiso 1 1 calc R
H10P H 0.4014 0.3895 0.5065 0.094 Uiso 1 1 calc R
H10Q H 0.3537 0.3358 0.4619 0.094 Uiso 1 1 calc R
N11 N 0.1639(10) 0.7538(5) 0.3657(5) 0.219(6) Uani 1 1 d .
C11 C 0.0611(10) 0.7640(3) 0.3447(4) 0.106(3) Uani 1 1 d .
C12 C -0.0673(9) 0.7805(4) 0.3195(3) 0.115(3) Uani 1 1 d .
H12A H -0.1388 0.7867 0.3492 0.173 Uiso 1 1 calc R
H12B H -0.0973 0.7462 0.2938 0.173 Uiso 1 1 calc R
H12C H -0.056 0.8203 0.2979 0.173 Uiso 1 1 calc R

loop_
_atom_site_aniso_label
_atom_site_aniso_U_11
_atom_site_aniso_U_22
_atom_site_aniso_U_33
_atom_site_aniso_U_23
_atom_site_aniso_U_13
_atom_site_aniso_U_12
Ru1 0.01623(11) 0.02242(12) 0.02170(13) 0.00049(12) -0.00001(11) -0.00014(10)
P1 0.0218(4) 0.0207(4) 0.0241(5) 0.0026(4) 0.0007(4) 0.0002(3)
C111 0.0314(19) 0.0228(19) 0.027(2) 0.0026(16) 0.0022(15) 0.0044(14)
C112 0.036(2) 0.041(2) 0.042(3) 0.017(2) 0.0097(18) 0.0111(18)
C113 0.055(3) 0.053(3) 0.049(3) 0.025(2) 0.022(2) 0.024(2)
C114 0.057(3) 0.056(3) 0.031(2) 0.014(2) 0.002(2) 0.022(2)
C115 0.044(3) 0.071(4) 0.057(3) 0.028(3) -0.011(2) 0.005(2)
C116 0.041(2) 0.049(3) 0.042(3) 0.023(2) -0.0054(19) -0.004(2)
C121 0.040(2) 0.0201(17) 0.024(2) 0.0041(15) -0.0003(16) -0.0041(13)
C122 0.042(2) 0.0270(19) 0.039(3) 0.0006(17) 0.0049(17) 0.0002(16)
C123 0.069(3) 0.025(2) 0.035(2) -0.0039(18) 0.009(2) 0.0031(19)
C124 0.086(4) 0.022(2) 0.034(3) -0.0038(19) 0.001(2) -0.002(2)
C125 0.065(3) 0.033(2) 0.042(3) -0.003(2) -0.013(2) -0.015(2)
C126 0.042(2) 0.033(2) 0.032(2) 0.0020(19) -0.0051(18) -0.0044(17)
C10 0.0202(17) 0.0238(19) 0.030(2) 0.0056(16) -0.0002(14) -0.0033(13)
C20 0.0221(16) 0.026(2) 0.034(2) 0.0018(17) 0.0054(13) 0.0019(15)
P2 0.0215(4) 0.0225(5) 0.0243(5) -0.0007(4) 0.0020(3) 0.0012(3)
C211 0.027(2) 0.033(2) 0.026(2) -0.0060(16) 0.0013(14) 0.0003(15)
C212 0.051(3) 0.034(2) 0.036(2) -0.0043(19) -0.0058(19) 0.0067(18)
C213 0.068(3) 0.051(3) 0.034(2) -0.004(2) -0.014(2) 0.011(2)
C214 0.070(3) 0.059(3) 0.031(3) -0.016(2) -0.010(2) 0.006(2)
C215 0.066(3) 0.040(2) 0.038(3) -0.016(2) -0.007(3) -0.006(2)
C216 0.043(2) 0.035(2) 0.031(2) -0.0053(19) -0.0005(17) 0.0007(17)
C221 0.0250(18) 0.0205(19) 0.036(2) -0.0056(17) -0.0010(15) -0.0021(14)
C222 0.0273(18) 0.0243(18) 0.033(2) -0.0024(16) -0.0031(16) -0.0047(14)
C223 0.034(2) 0.028(2) 0.037(2) 0.0090(18) -0.0066(17) -0.0063(16)
C224 0.036(2) 0.028(2) 0.056(3) 0.003(2) -0.011(2) 0.0064(15)
C225 0.028(2) 0.033(2) 0.058(3) 0.002(2) 0.0046(19) 0.0053(17)
C226 0.033(2) 0.029(2) 0.036(2) -0.0005(18) 0.0041(17) 0.0039(16)
C1 0.0241(16) 0.0155(16) 0.0247(17) 0.0047(14) 0.0050(12) 0.0004(12)
C2 0.0219(14) 0.0208(19) 0.0244(17) 0.0006(15) 0.0017(12) -0.0015(13)
C3 0.0266(17) 0.0242(19) 0.025(2) -0.0003(16) -0.0054(14) 0.0045(14)
C31 0.039(2) 0.0274(19) 0.025(2) 0.0004(15) 0.0012(17) 0.0040(18)
N31 0.051(2) 0.0331(18) 0.043(2) 0.0000(15) 0.0044(19) 0.0072(19)
C32 0.041(2) 0.0216(19) 0.033(2) -0.0023(17) -0.0068(17) -0.0013(16)
N32 0.039(2) 0.0293(18) 0.056(2) -0.0049(17) -0.0037(17) -0.0080(15)
C4 0.0267(16) 0.0306(18) 0.0255(19) 0.0005(17) -0.0016(13) 0.0033(15)
C41 0.046(2) 0.035(2) 0.026(2) 0.0070(19) -0.0045(17) 0.0079(18)
N41 0.076(3) 0.045(2) 0.030(2) 0.0017(18) 0.0039(19) 0.011(2)
C5 0.0216(17) 0.034(2) 0.0204(18) 0.0037(16) -0.0004(13) 0.0032(14)
C6 0.0230(17) 0.0217(17) 0.0241(19) 0.0004(15) -0.0042(14) -0.0014(13)
C7 0.0293(18) 0.035(2) 0.024(2) 0.0019(17) 0.0004(15) 0.0025(15)
C71 0.0277(19) 0.039(2) 0.033(2) 0.0094(19) -0.0015(16) 0.0013(15)
N71 0.0381(18) 0.059(2) 0.036(2) 0.0081(17) 0.0053(18) 0.001(2)
C72 0.040(2) 0.035(2) 0.037(3) 0.0092(19) 0.0050(18) -0.0007(17)
N72 0.070(3) 0.032(2) 0.060(3) 0.005(2) 0.015(2) -0.0019(19)
C8 0.0266(18) 0.028(2) 0.027(2) 0.0028(16) -0.0033(15) 0.0009(14)
C81 0.033(2) 0.050(3) 0.028(2) 0.003(2) 0.0034(16) 0.0114(18)
N81 0.056(3) 0.075(3) 0.048(3) 0.016(2) 0.0083(19) 0.036(2)
C82 0.0143(15) 0.0277(19) 0.034(2) -0.0021(17) -0.0040(14) 0.0013(14)
N82 0.0221(15) 0.0377(17) 0.0388(19) 0.0034(14) 0.0074(14) 0.0014(14)
C101 0.0224(17) 0.055(3) 0.034(2) -0.009(2) 0.0065(14) 0.0002(19)
C102 0.0160(16) 0.031(2) 0.069(3) -0.002(2) 0.0083(18) 0.0019(13)
C103 0.0152(16) 0.045(3) 0.033(2) 0.0044(18) -0.0008(14) -0.0067(14)
C104 0.0174(15) 0.033(2) 0.036(2) -0.0026(17) 0.0027(14) -0.0070(14)
C105 0.0199(18) 0.038(2) 0.039(2) 0.0144(19) 0.0009(15) -0.0060(15)
C106 0.042(3) 0.120(5) 0.058(3) -0.038(4) 0.021(2) -0.029(3)
C107 0.032(2) 0.042(3) 0.135(5) 0.008(3) 0.028(3) 0.0089(19)
C108 0.027(2) 0.105(5) 0.042(3) 0.020(3) -0.0124(18) -0.019(2)
C109 0.040(2) 0.039(3) 0.083(4) -0.017(3) 0.015(3) -0.017(2)
C100 0.031(2) 0.082(4) 0.075(4) 0.048(3) 0.007(2) -0.004(2)
N11 0.115(7) 0.200(10) 0.341(15) 0.023(10) -0.028(9) 0.097(7)
C11 0.104(6) 0.073(4) 0.140(7) -0.004(4) 0.012(6) 0.025(5)
C12 0.093(6) 0.136(7) 0.117(6) 0.027(5) -0.011(5) -0.030(5)

loop_
_atom_type_symbol
_atom_type_description
_atom_type_scat_dispersion_real
_atom_type_scat_dispersion_imag
_atom_type_scat_source
C C 0.0033 0.0016 'International Tables Vol C Tables 4.2.6.8 and 6.1.1.4'
H H 0 0 'International Tables Vol C Tables 4.2.6.8 and 6.1.1.4'
N N 0.0061 0.0033 'International Tables Vol C Tables 4.2.6.8 and 6.1.1.4'
P P 0.1023 0.0942 'International Tables Vol C Tables 4.2.6.8 and 6.1.1.4'
Ru Ru -1.2594 0.8363 'International Tables Vol C Tables 4.2.6.8 and 6.1.1.4'

loop_
_geom_angle_atom_site_label_1
_geom_angle_atom_site_label_2
_geom_angle_atom_site_label_3
_geom_angle
C1 Ru1 C101 93.14(13)
C1 Ru1 C105 95.62(14)
C101 Ru1 C105 36.10(16)
C1 Ru1 C102 123.32(15)
C101 Ru1 C102 36.40(15)
C105 Ru1 C102 60.30(14)
C1 Ru1 C104 127.68(14)
C101 Ru1 C104 59.98(14)
C105 Ru1 C104 35.87(14)
C102 Ru1 C104 59.97(13)
C1 Ru1 C103 152.74(13)
C101 Ru1 C103 60.16(14)
C105 Ru1 C103 60.01(13)
C102 Ru1 C103 35.91(14)
C104 Ru1 C103 35.95(13)
C1 Ru1 P1 84.67(10)
C101 Ru1 P1 126.85(12)
C105 Ru1 P1 162.94(11)
C102 Ru1 P1 105.41(10)
C104 Ru1 P1 147.64(10)
C103 Ru1 P1 114.85(10)
C1 Ru1 P2 97.74(10)
C101 Ru1 P2 151.32(12)
C105 Ru1 P2 116.03(11)
C102 Ru1 P2 138.69(12)
C104 Ru1 P2 92.79(9)
C103 Ru1 P2 103.87(10)
P1 Ru1 P2 80.72(4)
C121 P1 C111 100.38(17)
C121 P1 C10 104.93(17)
C111 P1 C10 104.60(17)
C121 P1 Ru1 119.70(12)
C111 P1 Ru1 120.66(13)
C10 P1 Ru1 104.81(12)
C116 C111 C112 117.6(4)
C116 C111 P1 121.6(3)
C112 C111 P1 120.7(3)
C111 C112 C113 120.2(4)
C111 C112 H112 119.9
C113 C112 H112 119.9
C114 C113 C112 121.4(4)
C114 C113 H113 119.3
C112 C113 H113 119.3
C113 C114 C115 119.2(4)
C113 C114 H114 120.4
C115 C114 H114 120.4
C114 C115 C116 119.1(4)
C114 C115 H115 120.4
C116 C115 H115 120.4
C111 C116 C115 122.5(4)
C111 C116 H116 118.8
C115 C116 H116 118.8
C126 C121 C122 119.4(4)
C126 C121 P1 122.7(3)
C122 C121 P1 117.8(3)
C121 C122 C123 120.0(4)
C121 C122 H122 120
C123 C122 H122 120
C124 C123 C122 119.9(4)
C124 C123 H123 120
C122 C123 H123 120
C123 C124 C125 120.0(4)
C123 C124 H124 120
C125 C124 H124 120
C124 C125 C126 121.2(4)
C124 C125 H125 119.4
C126 C125 H125 119.4
C125 C126 C121 119.4(4)
C125 C126 H126 120.3
C121 C126 H126 120.3
C20 C10 P1 108.7(2)
C20 C10 H10A 109.9
P1 C10 H10A 109.9
C20 C10 H10B 109.9
P1 C10 H10B 109.9
H10A C10 H10B 108.3
C10 C20 P2 111.4(2)
C10 C20 H20A 109.4
P2 C20 H20A 109.4
C10 C20 H20B 109.4
P2 C20 H20B 109.4
H20A C20 H20B 108
C211 P2 C221 103.93(17)
C211 P2 C20 102.97(17)
C221 P2 C20 105.31(16)
C211 P2 Ru1 118.09(12)
C221 P2 Ru1 115.41(13)
C20 P2 Ru1 109.72(12)
C216 C211 C212 118.5(4)
C216 C211 P2 122.0(3)
C212 C211 P2 119.5(3)
C213 C212 C211 120.9(4)
C213 C212 H212 119.5
C211 C212 H212 119.5
C212 C213 C214 120.1(4)
C212 C213 H213 119.9
C214 C213 H213 119.9
C213 C214 C215 119.8(4)
C213 C214 H214 120.1
C215 C214 H214 120.1
C216 C215 C214 120.2(4)
C216 C215 H215 119.9
C214 C215 H215 119.9
C215 C216 C211 120.5(4)
C215 C216 H216 119.8
C211 C216 H216 119.8
C226 C221 C222 119.0(4)
C226 C221 P2 120.5(3)
C222 C221 P2 120.5(3)
C221 C222 C223 121.0(4)
C221 C222 H222 119.5
C223 C222 H222 119.5
C224 C223 C222 119.4(4)
C224 C223 H223 120.3
C222 C223 H223 120.3
C223 C224 C225 119.9(4)
C223 C224 H224 120.1
C225 C224 H224 120.1
C226 C225 C224 120.4(4)
C226 C225 H225 119.8
C224 C225 H225 119.8
C221 C226 C225 120.2(4)
C221 C226 H226 119.9
C225 C226 H226 119.9
C2 C1 Ru1 168.7(3)
C1 C2 C6 126.9(3)
C1 C2 C3 129.1(3)
C6 C2 C3 102.6(3)
C31 C3 C32 110.0(3)
C31 C3 C4 112.4(3)
C32 C3 C4 110.6(3)
C31 C3 C2 116.6(3)
C32 C3 C2 106.4(3)
C4 C3 C2 100.3(3)
N31 C31 C3 175.1(4)
N32 C32 C3 173.0(4)
C5 C4 C41 128.8(3)
C5 C4 C3 111.4(3)
C41 C4 C3 119.8(3)
N41 C41 C4 175.7(4)
C4 C5 C7 130.9(3)
C4 C5 C6 105.5(3)
C7 C5 C6 123.6(3)
C8 C6 C2 124.4(3)
C8 C6 C5 128.4(3)
C2 C6 C5 105.8(3)
C5 C7 C71 122.1(3)
C5 C7 C72 121.3(3)
C71 C7 C72 115.3(4)
N71 C71 C7 177.6(4)
N72 C72 C7 178.5(5)
C6 C8 C81 126.5(4)
C6 C8 C82 119.8(3)
C81 C8 C82 112.9(3)
N81 C81 C8 174.0(4)
N82 C82 C8 176.7(4)
C105 C101 C102 107.9(3)
C105 C101 C106 124.0(4)
C102 C101 C106 126.9(4)
C105 C101 Ru1 72.0(2)
C102 C101 Ru1 72.3(2)
C106 C101 Ru1 131.0(3)
C103 C102 C101 107.9(3)
C103 C102 C107 126.9(4)
C101 C102 C107 123.9(4)
C103 C102 Ru1 72.92(19)
C101 C102 Ru1 71.3(2)
C107 C102 Ru1 131.9(3)
C102 C103 C104 107.5(3)
C102 C103 C108 127.0(4)
C104 C103 C108 123.8(4)
C102 C103 Ru1 71.17(19)
C104 C103 Ru1 71.3(2)
C108 C103 Ru1 134.3(3)
C105 C104 C103 108.4(3)
C105 C104 C109 125.1(4)
C103 C104 C109 125.2(4)
C105 C104 Ru1 71.4(2)
C103 C104 Ru1 72.7(2)
C109 C104 Ru1 131.6(3)
C104 C105 C101 108.3(3)
C104 C105 C100 125.9(4)
C101 C105 C100 125.1(4)
C104 C105 Ru1 72.7(2)
C101 C105 Ru1 71.9(2)
C100 C105 Ru1 128.6(3)
C101 C106 H10C 109.5
C101 C106 H10D 109.5
H10C C106 H10D 109.5
C101 C106 H10E 109.5
H10C C106 H10E 109.5
H10D C106 H10E 109.5
C102 C107 H10F 109.5
C102 C107 H10G 109.5
H10F C107 H10G 109.5
C102 C107 H10H 109.5
H10F C107 H10H 109.5
H10G C107 H10H 109.5
C103 C108 H10I 109.5
C103 C108 H10J 109.5
H10I C108 H10J 109.5
C103 C108 H10K 109.5
H10I C108 H10K 109.5
H10J C108 H10K 109.5
C104 C109 H10L 109.5
C104 C109 H10M 109.5
H10L C109 H10M 109.5
C104 C109 H10N 109.5
H10L C109 H10N 109.5
H10M C109 H10N 109.5
C105 C100 H10O 109.5
C105 C100 H10P 109.5
H10O C100 H10P 109.5
C105 C100 H10Q 109.5
H10O C100 H10Q 109.5
H10P C100 H10Q 109.5
N11 C11 C12 176.6(11)
C11 C12 H12A 109.5
C11 C12 H12B 109.5
H12A C12 H12B 109.5
C11 C12 H12C 109.5
H12A C12 H12C 109.5
H12B C12 H12C 109.5

loop_
_geom_bond_atom_site_label_1
_geom_bond_atom_site_label_2
_geom_bond_distance
Ru1 C1 1.825(3)
Ru1 C101 2.287(3)
Ru1 C105 2.289(4)
Ru1 C102 2.300(3)
Ru1 C104 2.306(3)
Ru1 C103 2.323(3)
Ru1 P1 2.3315(10)
Ru1 P2 2.3511(10)
P1 C121 1.810(4)
P1 C111 1.819(4)
P1 C10 1.834(3)
C111 C116 1.359(5)
C111 C112 1.378(5)
C112 C113 1.380(6)
C112 H112 0.95
C113 C114 1.354(7)
C113 H113 0.95
C114 C115 1.368(7)
C114 H114 0.95
C115 C116 1.383(6)
C115 H115 0.95
C116 H116 0.95
C121 C126 1.390(5)
C121 C122 1.402(5)
C122 C123 1.403(6)
C122 H122 0.95
C123 C124 1.372(7)
C123 H123 0.95
C124 C125 1.379(7)
C124 H124 0.95
C125 C126 1.391(6)
C125 H125 0.95
C126 H126 0.95
C10 C20 1.502(5)
C10 H10A 0.99
C10 H10B 0.99
C20 P2 1.852(4)
C20 H20A 0.99
C20 H20B 0.99
P2 C211 1.819(4)
P2 C221 1.827(4)
C211 C216 1.392(5)
C211 C212 1.395(5)
C212 C213 1.378(6)
C212 H212 0.95
C213 C214 1.380(7)
C213 H213 0.95
C214 C215 1.385(6)
C214 H214 0.95
C215 C216 1.386(6)
C215 H215 0.95
C216 H216 0.95
C221 C226 1.381(5)
C221 C222 1.387(5)
C222 C223 1.391(5)
C222 H222 0.95
C223 C224 1.379(6)
C223 H223 0.95
C224 C225 1.386(6)
C224 H224 0.95
C225 C226 1.385(5)
C225 H225 0.95
C226 H226 0.95
C1 C2 1.330(4)
C2 C6 1.469(5)
C2 C3 1.545(5)
C3 C31 1.468(5)
C3 C32 1.502(5)
C3 C4 1.539(5)
C31 N31 1.146(5)
C32 N32 1.136(5)
C4 C5 1.386(5)
C4 C41 1.411(5)
C41 N41 1.156(5)
C5 C7 1.392(5)
C5 C6 1.491(5)
C6 C8 1.349(5)
C7 C71 1.425(5)
C7 C72 1.432(6)
C71 N71 1.154(5)
C72 N72 1.141(5)
C8 C81 1.440(5)
C8 C82 1.447(5)
C81 N81 1.136(5)
C82 N82 1.146(4)
C101 C105 1.418(6)
C101 C102 1.433(6)
C101 C106 1.483(6)
C102 C103 1.426(6)
C102 C107 1.490(5)
C103 C104 1.428(5)
C103 C108 1.500(5)
C104 C105 1.415(6)
C104 C109 1.486(6)
C105 C100 1.506(6)
C106 H10C 0.98
C106 H10D 0.98
C106 H10E 0.98
C107 H10F 0.98
C107 H10G 0.98
C107 H10H 0.98
C108 H10I 0.98
C108 H10J 0.98
C108 H10K 0.98
C109 H10L 0.98
C109 H10M 0.98
C109 H10N 0.98
C100 H10O 0.98
C100 H10P 0.98
C100 H10Q 0.98
N11 C11 1.113(12)
C11 C12 1.398(11)
C12 H12A 0.98
C12 H12B 0.98
C12 H12C 0.98
